data_2236358
loop_
_publ_author_name
'Shirvan, Sadif A.'
'Aghajeri, Manouchehr'
'Haydari Dezfuli, Sara'
'Khazali, Fereydoon'
'Borsalani, Ali'

_publ_section_title
;
 Dibromido(2,9-dimethyl-1,10-phenanthroline-\k^2^<i>N</i>,<i>N</i>')cobalt(II)
 acetonitrile monosolvate
;
_journal_coeditor_code HY2596
_journal_issue 11
_journal_name_full 'Acta Crystallographica Section E'
_journal_page_first m1407
_journal_paper_doi 10.1107/S160053681204367X
_journal_volume 68
_journal_year 2012
_chemical_formula_iupac '[Co Br2 (C14 H12 N2)], C2 H3 N'
_chemical_formula_moiety 'C14 H12 Br2 Co N2, C2 H3 N'
_chemical_formula_sum 'C16 H15 Br2 Co N3'
_chemical_formula_weight 468.04
_chemical_name_systematic
;
Dibromido(2,9-dimethyl-1,10-phenanthroline-\k^2^<i>N</i>,<i>N</i>')cobalt(II)
acetonitrile monosolvate
;
_space_group_IT_number 14
_symmetry_cell_setting monoclinic
_symmetry_space_group_name_Hall '-P 2yn'
_symmetry_space_group_name_H-M 'P 1 21/n 1'
_atom_sites_solution_hydrogens geom
_atom_sites_solution_primary direct
_atom_sites_solution_secondary difmap
_audit_creation_method SHELXL-97
_cell_angle_alpha 90.00
_cell_angle_beta 101.128(5)
_cell_angle_gamma 90.00
_cell_formula_units_Z 4
_cell_length_a 7.6380(5)
_cell_length_b 12.7943(6)
_cell_length_c 17.9545(11)
_cell_measurement_reflns_used 8417
_cell_measurement_temperature 120(2)
_cell_measurement_theta_max 26.00
_cell_measurement_theta_min 1.97
_cell_volume 1721.58(18)
_computing_cell_refinement 'SAINT (Bruker, 2007)'
_computing_data_collection 'APEX2 (Bruker, 2007)'
_computing_data_reduction 'SAINT (Bruker, 2007)'
_computing_molecular_graphics 'ORTEP-3 (Farrugia, 1997) and Mercury (Macrae <i>et al.</i>, 2006)'
_computing_publication_material 'SHELXTL (Sheldrick, 2008)'
_computing_structure_refinement 'SHELXL97 (Sheldrick, 2008)'
_computing_structure_solution 'SHELXS97 (Sheldrick, 2008)'
_diffrn_ambient_temperature 120(2)
_diffrn_measured_fraction_theta_full 0.994
_diffrn_measured_fraction_theta_max 0.994
_diffrn_measurement_device_type 'Bruker APEXII CCD'
_diffrn_measurement_method '\f and \w scans'
_diffrn_radiation_monochromator graphite
_diffrn_radiation_source 'fine-focus sealed tube'
_diffrn_radiation_type MoK\a
_diffrn_radiation_wavelength 0.71073
_diffrn_reflns_av_R_equivalents 0.1010
_diffrn_reflns_av_sigmaI/netI 0.1022
_diffrn_reflns_limit_h_max 9
_diffrn_reflns_limit_h_min -9
_diffrn_reflns_limit_k_max 13
_diffrn_reflns_limit_k_min -15
_diffrn_reflns_limit_l_max 20
_diffrn_reflns_limit_l_min -22
_diffrn_reflns_number 8417
_diffrn_reflns_theta_full 26.00
_diffrn_reflns_theta_max 26.00
_diffrn_reflns_theta_min 1.97
_exptl_absorpt_coefficient_mu 5.637
_exptl_absorpt_correction_T_max 0.4587
_exptl_absorpt_correction_T_min 0.2587
_exptl_absorpt_correction_type multi-scan
_exptl_absorpt_process_details '(SADABS; Bruker, 2001)'
_exptl_crystal_colour Blue
_exptl_crystal_density_diffrn 1.806
_exptl_crystal_density_method 'not measured'
_exptl_crystal_description Block
_exptl_crystal_F_000 916
_exptl_crystal_size_max 0.35
_exptl_crystal_size_mid 0.20
_exptl_crystal_size_min 0.15
_refine_diff_density_max 1.105
_refine_diff_density_min -1.025
_refine_ls_extinction_method none
_refine_ls_goodness_of_fit_ref 1.015
_refine_ls_hydrogen_treatment constr
_refine_ls_matrix_type full
_refine_ls_number_parameters 200
_refine_ls_number_reflns 3366
_refine_ls_number_restraints 0
_refine_ls_restrained_S_all 1.015
_refine_ls_R_factor_all 0.1072
_refine_ls_R_factor_gt 0.0746
_refine_ls_shift/su_max 0.003
_refine_ls_shift/su_mean 0.000
_refine_ls_structure_factor_coef Fsqd
_refine_ls_weighting_details 'calc w=1/[\s^2^(Fo^2^)+(0.1187P)^2^] where P=(Fo^2^+2Fc^2^)/3'
_refine_ls_weighting_scheme calc
_refine_ls_wR_factor_gt 0.1770
_refine_ls_wR_factor_ref 0.1944
_reflns_number_gt 2345
_reflns_number_total 3366
_reflns_threshold_expression I>2\s(I)
_cod_data_source_file hy2596.cif
_cod_data_source_block I
_cod_original_sg_symbol_H-M 'P 21/n'
_cod_original_formula_sum 'C16 H15 Br2 Co1 N3'
_cod_database_code 2236358
_cod_database_fobs_code 2236358

loop_
_symmetry_equiv_pos_as_xyz
'x, y, z'
'-x+1/2, y+1/2, -z+1/2'
'-x, -y, -z'
'x-1/2, -y-1/2, z-1/2'

loop_
_atom_site_type_symbol
_atom_site_label
_atom_site_fract_x
_atom_site_fract_y
_atom_site_fract_z
_atom_site_U_iso_or_equiv
_atom_site_adp_type
_atom_site_calc_flag
_atom_site_refinement_flags
_atom_site_occupancy
_atom_site_symmetry_multiplicity
Co Co1 0.15502(14) 0.35537(10) 0.33642(7) 0.0162(3) Uani d . 1 1
Br Br1 0.31107(12) 0.37421(8) 0.23591(6) 0.0249(3) Uani d . 1 1
Br Br2 -0.12001(11) 0.26909(8) 0.29292(6) 0.0233(3) Uani d . 1 1
C C1 0.3312(15) 0.1227(8) 0.3918(6) 0.032(2) Uani d . 1 1
H H1A 0.3906 0.1476 0.3528 0.038 Uiso calc R 1 1
H H1B 0.2067 0.1129 0.3711 0.038 Uiso calc R 1 1
H H1C 0.3828 0.0574 0.4112 0.038 Uiso calc R 1 1
C C2 0.3520(11) 0.2011(8) 0.4548(5) 0.020(2) Uani d . 1 1
C C3 0.4380(12) 0.1773(8) 0.5287(6) 0.024(2) Uani d . 1 1
H H3 0.4825 0.1103 0.5397 0.029 Uiso calc R 1 1
C C4 0.4587(10) 0.2517(8) 0.5861(5) 0.022(2) Uani d . 1 1
H H4 0.5151 0.2350 0.6353 0.026 Uiso calc R 1 1
C C5 0.3920(10) 0.3531(8) 0.5678(5) 0.0176(19) Uani d . 1 1
C C6 0.4112(11) 0.4362(8) 0.6219(6) 0.022(2) Uani d . 1 1
H H6 0.4712 0.4237 0.6712 0.026 Uiso calc R 1 1
C C7 0.3452(11) 0.5316(8) 0.6035(5) 0.022(2) Uani d . 1 1
H H7 0.3570 0.5835 0.6404 0.026 Uiso calc R 1 1
C C8 0.2557(10) 0.5549(7) 0.5268(5) 0.0178(19) Uani d . 1 1
C C9 0.1829(12) 0.6513(8) 0.5024(7) 0.026(2) Uani d . 1 1
H H9 0.1894 0.7065 0.5365 0.031 Uiso calc R 1 1
C C10 0.1008(12) 0.6654(8) 0.4275(7) 0.028(2) Uani d . 1 1
H H10 0.0564 0.7308 0.4107 0.033 Uiso calc R 1 1
C C11 0.0845(10) 0.5820(7) 0.3772(5) 0.0166(18) Uani d . 1 1
C C12 -0.0028(13) 0.5960(8) 0.2951(6) 0.027(2) Uani d . 1 1
H H12A -0.1007 0.5481 0.2824 0.033 Uiso calc R 1 1
H H12B 0.0828 0.5825 0.2635 0.033 Uiso calc R 1 1
H H12C -0.0460 0.6664 0.2870 0.033 Uiso calc R 1 1
C C13 0.2355(10) 0.4741(7) 0.4725(5) 0.0165(19) Uani d . 1 1
C C14 0.3071(10) 0.3727(7) 0.4935(6) 0.0182(19) Uani d . 1 1
C C15 0.1720(12) 0.9623(8) 0.5702(6) 0.027(2) Uani d . 1 1
C C16 0.1350(16) 1.0197(10) 0.6364(7) 0.039(3) Uani d . 1 1
H H16A 0.2341 1.0645 0.6560 0.059 Uiso calc R 1 1
H H16B 0.1176 0.9710 0.6750 0.059 Uiso calc R 1 1
H H16C 0.0293 1.0612 0.6216 0.059 Uiso calc R 1 1
N N1 0.2885(9) 0.2967(6) 0.4379(4) 0.0182(16) Uani d . 1 1
N N2 0.1506(8) 0.4887(6) 0.3979(4) 0.0138(15) Uani d . 1 1
N N3 0.2013(13) 0.9203(8) 0.5206(7) 0.043(3) Uani d . 1 1

loop_
_atom_site_aniso_label
_atom_site_aniso_U_11
_atom_site_aniso_U_22
_atom_site_aniso_U_33
_atom_site_aniso_U_12
_atom_site_aniso_U_13
_atom_site_aniso_U_23
Co1 0.0134(5) 0.0219(7) 0.0121(6) -0.0001(5) -0.0010(4) -0.0009(5)
Br1 0.0201(4) 0.0384(6) 0.0167(5) -0.0082(4) 0.0050(4) -0.0041(4)
Br2 0.0160(4) 0.0306(6) 0.0222(5) -0.0061(4) 0.0014(3) -0.0057(4)
C1 0.042(6) 0.025(6) 0.027(6) 0.011(5) 0.005(5) 0.000(5)
C2 0.016(4) 0.028(5) 0.017(5) 0.007(4) 0.002(3) 0.002(4)
C3 0.022(4) 0.018(5) 0.032(6) 0.005(4) 0.008(4) 0.006(4)
C4 0.011(4) 0.041(6) 0.011(5) 0.006(4) -0.004(3) 0.008(4)
C5 0.006(3) 0.032(5) 0.015(5) -0.001(3) 0.003(3) 0.000(4)
C6 0.013(4) 0.037(6) 0.015(5) -0.007(4) 0.004(3) -0.002(4)
C7 0.019(4) 0.033(6) 0.012(5) -0.005(4) 0.002(4) -0.002(4)
C8 0.011(4) 0.026(5) 0.015(5) -0.006(3) -0.001(3) -0.006(4)
C9 0.016(4) 0.022(5) 0.041(7) -0.002(4) 0.013(4) 0.000(5)
C10 0.018(4) 0.027(6) 0.040(7) 0.003(4) 0.010(4) 0.003(5)
C11 0.009(4) 0.023(5) 0.019(5) 0.000(3) 0.007(3) 0.002(4)
C12 0.025(5) 0.024(5) 0.034(6) 0.000(4) 0.006(4) 0.008(5)
C13 0.007(4) 0.027(5) 0.015(5) -0.005(3) 0.003(3) 0.002(4)
C14 0.008(4) 0.024(5) 0.023(5) -0.004(3) 0.002(3) -0.005(4)
C15 0.023(4) 0.030(6) 0.027(6) 0.005(4) 0.002(4) 0.005(5)
C16 0.045(6) 0.041(7) 0.026(6) -0.007(5) -0.005(5) -0.003(5)
N1 0.008(3) 0.027(4) 0.020(4) 0.007(3) 0.004(3) -0.001(3)
N2 0.006(3) 0.025(4) 0.009(4) -0.003(3) -0.003(3) -0.001(3)
N3 0.043(5) 0.042(6) 0.050(7) 0.019(5) 0.018(5) 0.001(5)

loop_
_atom_type_symbol
_atom_type_description
_atom_type_scat_dispersion_real
_atom_type_scat_dispersion_imag
_atom_type_scat_source
Co Co 0.3494 0.9721 'International Tables Vol C Tables 4.2.6.8 and 6.1.1.4'
Br Br -0.2901 2.4595 'International Tables Vol C Tables 4.2.6.8 and 6.1.1.4'
C C 0.0033 0.0016 'International Tables Vol C Tables 4.2.6.8 and 6.1.1.4'
H H 0.0000 0.0000 'International Tables Vol C Tables 4.2.6.8 and 6.1.1.4'
O O 0.0106 0.0060 'International Tables Vol C Tables 4.2.6.8 and 6.1.1.4'
N N 0.0061 0.0033 'International Tables Vol C Tables 4.2.6.8 and 6.1.1.4'

loop_
_geom_angle_atom_site_label_1
_geom_angle_atom_site_label_2
_geom_angle_atom_site_label_3
_geom_angle
N2 Co1 N1 83.3(3)
N2 Co1 Br1 113.1(2)
N1 Co1 Br1 118.62(19)
N2 Co1 Br2 117.58(18)
N1 Co1 Br2 112.3(2)
Br1 Co1 Br2 110.02(6)
C2 C1 H1A 109.5
C2 C1 H1B 109.5
H1A C1 H1B 109.5
C2 C1 H1C 109.5
H1A C1 H1C 109.5
H1B C1 H1C 109.5
N1 C2 C3 120.1(9)
N1 C2 C1 117.5(8)
C3 C2 C1 122.3(9)
C4 C3 C2 121.4(9)
C4 C3 H3 119.3
C2 C3 H3 119.3
C3 C4 C5 118.2(9)
C3 C4 H4 120.9
C5 C4 H4 120.9
C14 C5 C4 118.1(9)
C14 C5 C6 119.0(9)
C4 C5 C6 122.9(9)
C7 C6 C5 121.9(9)
C7 C6 H6 119.1
C5 C6 H6 119.1
C6 C7 C8 120.7(9)
C6 C7 H7 119.7
C8 C7 H7 119.7
C9 C8 C13 116.7(9)
C9 C8 C7 124.8(9)
C13 C8 C7 118.5(9)
C10 C9 C8 120.1(10)
C10 C9 H9 119.9
C8 C9 H9 119.9
C9 C10 C11 119.9(9)
C9 C10 H10 120.0
C11 C10 H10 120.0
N2 C11 C10 122.1(9)
N2 C11 C12 117.1(8)
C10 C11 C12 120.8(9)
C11 C12 H12A 109.5
C11 C12 H12B 109.5
H12A C12 H12B 109.5
C11 C12 H12C 109.5
H12A C12 H12C 109.5
H12B C12 H12C 109.5
N2 C13 C8 122.6(8)
N2 C13 C14 117.6(8)
C8 C13 C14 119.8(8)
N1 C14 C5 122.0(8)
N1 C14 C13 117.8(8)
C5 C14 C13 120.1(8)
N3 C15 C16 179.1(13)
C15 C16 H16A 109.5
C15 C16 H16B 109.5
H16A C16 H16B 109.5
C15 C16 H16C 109.5
H16A C16 H16C 109.5
H16B C16 H16C 109.5
C2 N1 C14 120.0(8)
C2 N1 Co1 129.6(7)
C14 N1 Co1 110.4(6)
C11 N2 C13 118.5(8)
C11 N2 Co1 130.6(6)
C13 N2 Co1 110.9(6)

loop_
_geom_bond_atom_site_label_1
_geom_bond_atom_site_label_2
_geom_bond_distance
_geom_bond_publ_flag
Co1 N1 2.051(8) y
Co1 N2 2.036(8) y
Co1 Br1 2.3592(14) y
Co1 Br2 2.3682(14) y
C1 C2 1.497(14) ?
C1 H1A 0.9600 ?
C1 H1B 0.9600 ?
C1 H1C 0.9600 ?
C2 N1 1.329(12) ?
C2 C3 1.395(14) ?
C3 C4 1.389(14) ?
C3 H3 0.9300 ?
C4 C5 1.409(14) ?
C4 H4 0.9300 ?
C5 C14 1.389(13) ?
C5 C6 1.428(14) ?
C6 C7 1.337(14) ?
C6 H6 0.9300 ?
C7 C8 1.444(13) ?
C7 H7 0.9300 ?
C8 C9 1.390(14) ?
C8 C13 1.409(13) ?
C9 C10 1.382(16) ?
C9 H9 0.9300 ?
C10 C11 1.387(14) ?
C10 H10 0.9300 ?
C11 N2 1.321(12) ?
C11 C12 1.507(14) ?
C12 H12A 0.9600 ?
C12 H12B 0.9600 ?
C12 H12C 0.9600 ?
C13 N2 1.383(11) ?
C13 C14 1.429(13) ?
C14 N1 1.382(12) ?
C15 N3 1.099(15) ?
C15 C16 1.471(16) ?
C16 H16A 0.9600 ?
C16 H16B 0.9600 ?
C16 H16C 0.9600 ?

loop_
_geom_torsion_atom_site_label_1
_geom_torsion_atom_site_label_2
_geom_torsion_atom_site_label_3
_geom_torsion_atom_site_label_4
_geom_torsion
N1 C2 C3 C4 0.4(13)
C1 C2 C3 C4 178.9(9)
C2 C3 C4 C5 -0.7(13)
C3 C4 C5 C14 0.8(11)
C3 C4 C5 C6 -177.9(8)
C14 C5 C6 C7 1.9(12)
C4 C5 C6 C7 -179.3(8)
C5 C6 C7 C8 -1.8(12)
C6 C7 C8 C9 179.9(8)
C6 C7 C8 C13 1.6(12)
C13 C8 C9 C10 -2.0(12)
C7 C8 C9 C10 179.6(8)
C8 C9 C10 C11 2.6(13)
C9 C10 C11 N2 -2.2(13)
C9 C10 C11 C12 -179.3(8)
C9 C8 C13 N2 1.1(11)
C7 C8 C13 N2 179.5(7)
C9 C8 C13 C14 180.0(7)
C7 C8 C13 C14 -1.6(11)
C4 C5 C14 N1 -0.7(11)
C6 C5 C14 N1 178.1(7)
C4 C5 C14 C13 179.3(7)
C6 C5 C14 C13 -1.9(11)
N2 C13 C14 N1 0.7(10)
C8 C13 C14 N1 -178.2(7)
N2 C13 C14 C5 -179.3(7)
C8 C13 C14 C5 1.8(11)
C3 C2 N1 C14 -0.2(12)
C1 C2 N1 C14 -178.8(8)
C3 C2 N1 Co1 -179.3(6)
C1 C2 N1 Co1 2.1(12)
C5 C14 N1 C2 0.4(12)
C13 C14 N1 C2 -179.6(7)
C5 C14 N1 Co1 179.6(6)
C13 C14 N1 Co1 -0.4(8)
N2 Co1 N1 C2 179.2(7)
Br1 Co1 N1 C2 -68.1(8)
Br2 Co1 N1 C2 62.1(7)
N2 Co1 N1 C14 0.0(5)
Br1 Co1 N1 C14 112.7(5)
Br2 Co1 N1 C14 -117.1(5)
C10 C11 N2 C13 1.2(11)
C12 C11 N2 C13 178.4(7)
C10 C11 N2 Co1 -177.4(6)
C12 C11 N2 Co1 -0.2(10)
C8 C13 N2 C11 -0.7(11)
C14 C13 N2 C11 -179.6(7)
C8 C13 N2 Co1 178.2(6)
C14 C13 N2 Co1 -0.7(8)
N1 Co1 N2 C11 179.1(7)
Br1 Co1 N2 C11 60.8(7)
Br2 Co1 N2 C11 -69.2(7)
N1 Co1 N2 C13 0.4(5)
Br1 Co1 N2 C13 -117.9(5)
Br2 Co1 N2 C13 112.1(5)
